data_4080075
loop_
_publ_author_name
'Mak, Kar Hang Garvin'
'Chan, Pek Ke'
'Fan, Wai Yip'
'Ganguly, Rakesh'
'Leong, Weng Kee'

_publ_section_title
;
 Photochemical Reaction of Cp*Ir(CO)2with C6F5X (X = CN, F): Formation of
 Diiridium(II) Complexes
;
_journal_issue 4
_journal_name_full Organometallics
_journal_page_first 1053
_journal_paper_doi 10.1021/om301055h
_journal_volume 32
_journal_year 2013
_chemical_formula_moiety 'C36 H30 F8 Ir2 N2 O2'
_chemical_formula_sum 'C36 H30 F8 Ir2 N2 O2'
_chemical_formula_weight 1059.02
_chemical_name_systematic
; 
 ? 
;
_space_group_IT_number 19
_symmetry_cell_setting orthorhombic
_symmetry_space_group_name_Hall 'P 2ac 2ab'
_symmetry_space_group_name_H-M 'P 21 21 21'
_atom_sites_solution_hydrogens geom
_atom_sites_solution_primary direct
_atom_sites_solution_secondary difmap
_audit_creation_method SHELXL-97
_cell_angle_alpha 90.00
_cell_angle_beta 90.00
_cell_angle_gamma 90.00
_cell_formula_units_Z 8
_cell_length_a 15.3032(7)
_cell_length_b 15.4255(7)
_cell_length_c 27.7438(14)
_cell_measurement_reflns_used 9890
_cell_measurement_temperature 153(2)
_cell_measurement_theta_max 29.15
_cell_measurement_theta_min 2.38
_cell_volume 6549.2(5)
_computing_cell_refinement 'Bruker SAINT'
_computing_data_collection 'Bruker APEX2'
_computing_data_reduction 'Bruker SAINT'
_computing_molecular_graphics 'Bruker SHELXTL'
_computing_publication_material 'Bruker SHELXTL'
_computing_structure_refinement 'SHELXL-97 (Sheldrick, 1997)'
_computing_structure_solution 'SHELXS-97 (Sheldrick, 1990)'
_diffrn_ambient_temperature 153(2)
_diffrn_measured_fraction_theta_full 0.996
_diffrn_measured_fraction_theta_max 0.996
_diffrn_measurement_device_type 'Bruker APEX-II CCD'
_diffrn_measurement_method '\f and \w scans'
_diffrn_radiation_monochromator graphite
_diffrn_radiation_source 'fine-focus sealed tube'
_diffrn_radiation_type MoK\a
_diffrn_radiation_wavelength 0.71073
_diffrn_reflns_av_R_equivalents 0.0824
_diffrn_reflns_av_sigmaI/netI 0.0967
_diffrn_reflns_limit_h_max 22
_diffrn_reflns_limit_h_min -22
_diffrn_reflns_limit_k_max 22
_diffrn_reflns_limit_k_min 0
_diffrn_reflns_limit_l_max 40
_diffrn_reflns_limit_l_min 0
_diffrn_reflns_number 80664
_diffrn_reflns_theta_full 31.08
_diffrn_reflns_theta_max 31.08
_diffrn_reflns_theta_min 2.01
_exptl_absorpt_coefficient_mu 8.202
_exptl_absorpt_correction_T_max 0.9080
_exptl_absorpt_correction_T_min 0.2908
_exptl_absorpt_correction_type multi-scan
_exptl_absorpt_process_details sadabs
_exptl_crystal_colour red
_exptl_crystal_density_diffrn 2.148
_exptl_crystal_density_method 'not measured'
_exptl_crystal_description block
_exptl_crystal_F_000 4016
_exptl_crystal_size_max 0.20
_exptl_crystal_size_mid 0.20
_exptl_crystal_size_min 0.01
_refine_diff_density_max 2.769
_refine_diff_density_min -2.235
_refine_diff_density_rms 0.323
_refine_ls_abs_structure_details 'Flack H D (1983), Acta Cryst. A39, 876-881'
_refine_ls_abs_structure_Flack 0.000(1)
_refine_ls_extinction_method none
_refine_ls_goodness_of_fit_ref 1.073
_refine_ls_hydrogen_treatment constr
_refine_ls_matrix_type full
_refine_ls_number_parameters 921
_refine_ls_number_reflns 20634
_refine_ls_number_restraints 432
_refine_ls_restrained_S_all 1.066
_refine_ls_R_factor_all 0.0940
_refine_ls_R_factor_gt 0.0523
_refine_ls_shift/su_max 0.001
_refine_ls_shift/su_mean 0.000
_refine_ls_structure_factor_coef Fsqd
_refine_ls_weighting_details 'calc w=1/[\s^2^(Fo^2^)+(0.0412P)^2^+52.6779P] where P=(Fo^2^+2Fc^2^)/3'
_refine_ls_weighting_scheme calc
_refine_ls_wR_factor_gt 0.1138
_refine_ls_wR_factor_ref 0.1284
_reflns_number_gt 14845
_reflns_number_total 20634
_reflns_threshold_expression >2sigma(I)
_cod_data_source_file om301055h_si_002.cif
_cod_data_source_block 3
_cod_depositor_comments
;
The following automatic conversions were performed:

'_symmetry_cell_setting' value 'Orthorhombic' changed to
'orthorhombic' according to the built-in table from CIF Core
dictionary named 'cif_core.dic' version 2.4.1 from 2010-06-29.

Automatic conversion script
Id: cif_fix_values 1715 2011-07-08 13:25:40Z adriana 
;
_cod_original_sg_symbol_H-M P2(1)2(1)2(1)
_cod_database_code 4080075

loop_
_symmetry_equiv_pos_as_xyz
'x, y, z'
'-x+1/2, -y, z+1/2'
'-x, y+1/2, -z+1/2'
'x+1/2, -y+1/2, -z'

loop_
_atom_site_label
_atom_site_type_symbol
_atom_site_fract_x
_atom_site_fract_y
_atom_site_fract_z
_atom_site_U_iso_or_equiv
_atom_site_adp_type
_atom_site_occupancy
_atom_site_symmetry_multiplicity
_atom_site_calc_flag
_atom_site_refinement_flags
Ir1A Ir 0.75966(3) 0.35396(2) 0.018132(13) 0.01360(8) Uani 1 1 d .
Ir1B Ir 0.74756(3) 0.53280(2) 0.020332(12) 0.01398(7) Uani 1 1 d .
C1A C 0.8391(7) 0.2718(8) 0.0720(5) 0.019(2) Uani 1 1 d U
C2A C 0.9282(8) 0.2958(10) 0.0924(5) 0.034(3) Uani 1 1 d U
H2A1 H 0.9286 0.3574 0.1011 0.050 Uiso 1 1 calc R
H2A2 H 0.9733 0.2848 0.0680 0.050 Uiso 1 1 calc R
H2A3 H 0.9401 0.2608 0.1211 0.050 Uiso 1 1 calc R
C3A C 0.7591(8) 0.2936(6) 0.0932(3) 0.0166(19) Uani 1 1 d U
C4A C 0.7471(10) 0.3330(7) 0.1417(4) 0.030(2) Uani 1 1 d U
H4A1 H 0.7640 0.2910 0.1665 0.045 Uiso 1 1 calc R
H4A2 H 0.6857 0.3491 0.1461 0.045 Uiso 1 1 calc R
H4A3 H 0.7838 0.3849 0.1445 0.045 Uiso 1 1 calc R
C5A C 0.6879(8) 0.2530(8) 0.0646(5) 0.020(2) Uani 1 1 d U
C6A C 0.5925(8) 0.2495(10) 0.0763(6) 0.035(3) Uani 1 1 d U
H6A1 H 0.5673 0.3076 0.0733 0.052 Uiso 1 1 calc R
H6A2 H 0.5848 0.2285 0.1094 0.052 Uiso 1 1 calc R
H6A3 H 0.5631 0.2100 0.0539 0.052 Uiso 1 1 calc R
C7A C 0.7276(8) 0.2141(8) 0.0246(4) 0.025(3) Uani 1 1 d U
C8A C 0.6825(9) 0.1576(10) -0.0122(6) 0.040(3) Uani 1 1 d U
H8A1 H 0.6191 0.1662 -0.0101 0.061 Uiso 1 1 calc R
H8A2 H 0.6963 0.0967 -0.0059 0.061 Uiso 1 1 calc R
H8A3 H 0.7026 0.1734 -0.0446 0.061 Uiso 1 1 calc R
C9A C 0.8230(8) 0.2243(8) 0.0282(5) 0.023(3) Uani 1 1 d U
C10A C 0.8932(9) 0.1830(10) -0.0032(6) 0.036(3) Uani 1 1 d U
H10A H 0.9461 0.2187 -0.0022 0.054 Uiso 1 1 calc R
H10B H 0.8721 0.1790 -0.0365 0.054 Uiso 1 1 calc R
H10C H 0.9064 0.1248 0.0089 0.054 Uiso 1 1 calc R
C11A C 0.7637(6) 0.3473(6) -0.0547(3) 0.0109(18) Uani 1 1 d U
C12A C 0.6874(7) 0.3314(8) -0.0839(5) 0.020(3) Uani 1 1 d U
C13A C 0.6873(8) 0.3243(8) -0.1346(5) 0.018(2) Uani 1 1 d U
C14A C 0.7682(8) 0.3291(7) -0.1594(4) 0.024(2) Uani 1 1 d U
C15A C 0.7696(8) 0.3267(7) -0.2112(4) 0.024(2) Uani 1 1 d U
C16A C 0.8414(8) 0.3412(9) -0.1323(5) 0.024(3) Uani 1 1 d U
C17A C 0.8379(7) 0.3482(8) -0.0840(4) 0.015(2) Uani 1 1 d U
C18A C 0.6556(6) 0.4385(7) 0.0187(5) 0.014(2) Uani 1 1 d U
C1B C 0.6957(7) 0.5955(9) 0.0898(5) 0.019(3) Uani 1 1 d U
C2B C 0.6391(10) 0.5570(11) 0.1268(6) 0.036(4) Uani 1 1 d U
H2B1 H 0.6744 0.5217 0.1488 0.053 Uiso 1 1 calc R
H2B2 H 0.5948 0.5205 0.1114 0.053 Uiso 1 1 calc R
H2B3 H 0.6102 0.6033 0.1451 0.053 Uiso 1 1 calc R
C3B C 0.7900(7) 0.5967(9) 0.0910(5) 0.021(3) Uani 1 1 d U
C4B C 0.8455(9) 0.5647(10) 0.1308(6) 0.030(3) Uani 1 1 d U
H4B1 H 0.8511 0.6099 0.1554 0.046 Uiso 1 1 calc R
H4B2 H 0.9035 0.5500 0.1182 0.046 Uiso 1 1 calc R
H4B3 H 0.8188 0.5130 0.1451 0.046 Uiso 1 1 calc R
C5B C 0.8194(7) 0.6502(9) 0.0519(5) 0.020(3) Uani 1 1 d U
C6B C 0.9130(9) 0.6719(11) 0.0408(6) 0.035(4) Uani 1 1 d U
H6B1 H 0.9262 0.6557 0.0074 0.052 Uiso 1 1 calc R
H6B2 H 0.9515 0.6398 0.0627 0.052 Uiso 1 1 calc R
H6B3 H 0.9224 0.7342 0.0451 0.052 Uiso 1 1 calc R
C7B C 0.7429(7) 0.6734(6) 0.0253(3) 0.0139(18) Uani 1 1 d U
C8B C 0.7437(11) 0.7362(8) -0.0166(5) 0.041(3) Uani 1 1 d U
H8B1 H 0.7543 0.7950 -0.0046 0.062 Uiso 1 1 calc R
H8B2 H 0.6872 0.7343 -0.0332 0.062 Uiso 1 1 calc R
H8B3 H 0.7902 0.7200 -0.0392 0.062 Uiso 1 1 calc R
C9B C 0.6663(7) 0.6414(9) 0.0485(5) 0.021(3) Uani 1 1 d U
C10B C 0.5727(9) 0.6578(12) 0.0376(6) 0.040(4) Uani 1 1 d U
H10D H 0.5433 0.6027 0.0309 0.060 Uiso 1 1 calc R
H10E H 0.5682 0.6957 0.0093 0.060 Uiso 1 1 calc R
H10F H 0.5449 0.6859 0.0653 0.060 Uiso 1 1 calc R
C11B C 0.7467(8) 0.5436(6) -0.0533(4) 0.0189(19) Uani 1 1 d U
C12B C 0.8178(8) 0.5566(9) -0.0827(5) 0.024(3) Uani 1 1 d U
C13B C 0.8168(9) 0.5701(10) -0.1322(6) 0.029(3) Uani 1 1 d U
C14B C 0.7419(9) 0.5734(6) -0.1563(4) 0.023(2) Uani 1 1 d U
C15B C 0.7390(9) 0.5807(7) -0.2073(4) 0.030(3) Uani 1 1 d U
C16B C 0.6640(8) 0.5636(9) -0.1291(5) 0.022(3) Uani 1 1 d U
C17B C 0.6655(7) 0.5519(9) -0.0798(5) 0.020(3) Uani 1 1 d U
C18B C 0.8505(6) 0.4493(7) 0.0182(5) 0.014(2) Uani 1 1 d U
F1A F 0.6089(4) 0.3278(6) -0.0627(3) 0.0301(19) Uani 1 1 d .
F2A F 0.6118(5) 0.3123(6) -0.1572(3) 0.039(2) Uani 1 1 d .
F3A F 0.9173(4) 0.3594(5) -0.0616(3) 0.0249(17) Uani 1 1 d .
F4A F 0.9198(5) 0.3465(6) -0.1555(3) 0.038(2) Uani 1 1 d .
F1B F 0.8985(4) 0.5569(7) -0.0602(3) 0.037(3) Uani 1 1 d .
F2B F 0.8938(5) 0.5795(7) -0.1550(3) 0.041(2) Uani 1 1 d .
F3B F 0.5894(4) 0.5436(7) -0.0581(3) 0.035(2) Uani 1 1 d .
F4B F 0.5857(5) 0.5674(7) -0.1518(3) 0.040(2) Uani 1 1 d .
N1A N 0.7726(8) 0.3306(7) -0.2526(4) 0.037(3) Uani 1 1 d .
N1B N 0.7365(10) 0.5846(8) -0.2486(4) 0.043(3) Uani 1 1 d .
O1A O 0.5811(5) 0.4336(6) 0.0245(4) 0.023(2) Uani 1 1 d .
O1B O 0.9267(5) 0.4573(6) 0.0244(4) 0.0224(19) Uani 1 1 d .
Ir1C Ir 0.33252(2) 0.53448(3) 0.216997(19) 0.01426(10) Uani 1 1 d .
Ir1D Ir 0.15293(2) 0.53226(3) 0.216287(18) 0.01332(10) Uani 1 1 d .
C1C C 0.4502(7) 0.6199(8) 0.2063(5) 0.020(3) Uani 1 1 d U
C2C C 0.4730(9) 0.6931(9) 0.2378(5) 0.035(3) Uani 1 1 d U
H2C1 H 0.5331 0.7115 0.2312 0.053 Uiso 1 1 calc R
H2C2 H 0.4679 0.6752 0.2716 0.053 Uiso 1 1 calc R
H2C3 H 0.4330 0.7415 0.2316 0.053 Uiso 1 1 calc R
C3C C 0.3999(8) 0.6245(8) 0.1625(5) 0.021(3) Uani 1 1 d U
C4C C 0.3669(9) 0.7052(9) 0.1412(5) 0.034(3) Uani 1 1 d U
H4C1 H 0.3365 0.6922 0.1110 0.051 Uiso 1 1 calc R
H4C2 H 0.4160 0.7443 0.1348 0.051 Uiso 1 1 calc R
H4C3 H 0.3263 0.7330 0.1637 0.051 Uiso 1 1 calc R
C5C C 0.3971(7) 0.5404(8) 0.1421(4) 0.019(2) Uani 1 1 d U
C6C C 0.3611(9) 0.5183(10) 0.0935(5) 0.040(4) Uani 1 1 d U
H6C1 H 0.3343 0.4607 0.0946 0.060 Uiso 1 1 calc R
H6C2 H 0.4084 0.5186 0.0697 0.060 Uiso 1 1 calc R
H6C3 H 0.3169 0.5613 0.0844 0.060 Uiso 1 1 calc R
C7C C 0.4452(8) 0.4826(9) 0.1715(5) 0.025(3) Uani 1 1 d U
C8C C 0.4620(9) 0.3894(9) 0.1613(6) 0.037(3) Uani 1 1 d U
H8C1 H 0.4135 0.3545 0.1737 0.055 Uiso 1 1 calc R
H8C2 H 0.5165 0.3715 0.1770 0.055 Uiso 1 1 calc R
H8C3 H 0.4671 0.3807 0.1264 0.055 Uiso 1 1 calc R
C9C C 0.4771(7) 0.5313(8) 0.2119(5) 0.023(2) Uani 1 1 d U
C10C C 0.5392(9) 0.4985(9) 0.2492(5) 0.034(3) Uani 1 1 d U
H10G H 0.5993 0.5062 0.2378 0.050 Uiso 1 1 calc R
H10H H 0.5282 0.4368 0.2550 0.050 Uiso 1 1 calc R
H10I H 0.5309 0.5309 0.2792 0.050 Uiso 1 1 calc R
C11C C 0.3440(7) 0.4913(8) 0.2864(5) 0.019(2) Uani 1 1 d U
C12C C 0.3382(7) 0.5393(8) 0.3280(4) 0.020(2) Uani 1 1 d U
C13C C 0.3502(8) 0.5136(8) 0.3744(5) 0.024(3) Uani 1 1 d U
C14C C 0.3735(8) 0.4247(9) 0.3823(5) 0.025(3) Uani 1 1 d U
C15C C 0.3868(9) 0.3981(9) 0.4319(6) 0.029(3) Uani 1 1 d U
C16C C 0.3808(9) 0.3757(9) 0.3429(5) 0.028(3) Uani 1 1 d U
C17C C 0.3672(7) 0.4049(8) 0.2975(5) 0.016(2) Uani 1 1 d U
C18C C 0.2430(8) 0.4394(6) 0.2021(3) 0.0170(19) Uani 1 1 d U
C1D C 0.0290(7) 0.4808(8) 0.1902(5) 0.022(2) Uani 1 1 d U
C2D C -0.0083(9) 0.3930(9) 0.2054(5) 0.034(3) Uani 1 1 d U
H2D1 H -0.0698 0.3895 0.1957 0.051 Uiso 1 1 calc R
H2D2 H -0.0039 0.3869 0.2405 0.051 Uiso 1 1 calc R
H2D3 H 0.0247 0.3465 0.1897 0.051 Uiso 1 1 calc R
C3D C 0.0112(7) 0.5613(8) 0.2138(5) 0.022(3) Uani 1 1 d U
C4D C -0.0533(9) 0.5741(10) 0.2554(6) 0.039(3) Uani 1 1 d U
H4D1 H -0.1122 0.5827 0.2424 0.059 Uiso 1 1 calc R
H4D2 H -0.0362 0.6251 0.2742 0.059 Uiso 1 1 calc R
H4D3 H -0.0528 0.5228 0.2761 0.059 Uiso 1 1 calc R
C5D C 0.0515(8) 0.6298(9) 0.1856(5) 0.029(3) Uani 1 1 d U
C6D C 0.0453(11) 0.7250(11) 0.1981(7) 0.055(5) Uani 1 1 d U
H6D1 H 0.0852 0.7381 0.2248 0.082 Uiso 1 1 calc R
H6D2 H -0.0147 0.7390 0.2077 0.082 Uiso 1 1 calc R
H6D3 H 0.0615 0.7598 0.1699 0.082 Uiso 1 1 calc R
C7D C 0.0943(8) 0.5888(9) 0.1465(5) 0.022(3) Uani 1 1 d U
C8D C 0.1372(10) 0.6415(11) 0.1063(6) 0.046(4) Uani 1 1 d U
H8D1 H 0.1704 0.6026 0.0852 0.069 Uiso 1 1 calc R
H8D2 H 0.1767 0.6845 0.1204 0.069 Uiso 1 1 calc R
H8D3 H 0.0920 0.6710 0.0875 0.069 Uiso 1 1 calc R
C9D C 0.0772(8) 0.4985(8) 0.1484(5) 0.021(2) Uani 1 1 d U
C10D C 0.1032(9) 0.4375(10) 0.1095(5) 0.037(3) Uani 1 1 d U
H10J H 0.1072 0.3787 0.1227 0.055 Uiso 1 1 calc R
H10K H 0.1601 0.4548 0.0965 0.055 Uiso 1 1 calc R
H10L H 0.0594 0.4388 0.0838 0.055 Uiso 1 1 calc R
C11D C 0.1422(7) 0.4974(8) 0.2873(5) 0.018(2) Uani 1 1 d U
C12D C 0.1240(7) 0.5538(7) 0.3246(4) 0.019(2) Uani 1 1 d U
C13D C 0.1135(8) 0.5317(9) 0.3714(5) 0.025(3) Uani 1 1 d U
C14D C 0.1263(7) 0.4452(8) 0.3876(5) 0.017(2) Uani 1 1 d U
C15D C 0.1206(9) 0.4270(10) 0.4371(6) 0.033(3) Uani 1 1 d U
C16D C 0.1399(7) 0.3837(8) 0.3514(5) 0.017(2) Uani 1 1 d U
C17D C 0.1492(8) 0.4073(10) 0.3036(5) 0.024(3) Uani 1 1 d U
C18D C 0.2398(8) 0.6247(6) 0.2350(4) 0.019(2) Uani 1 1 d U
F1C F 0.3159(6) 0.6246(5) 0.3252(3) 0.039(2) Uani 1 1 d .
F2C F 0.3389(7) 0.5645(6) 0.4122(3) 0.051(3) Uani 1 1 d .
F3C F 0.3786(5) 0.3470(5) 0.2604(3) 0.0346(19) Uani 1 1 d .
F4C F 0.4046(6) 0.2893(5) 0.3491(3) 0.041(2) Uani 1 1 d .
F1D F 0.1116(5) 0.6375(5) 0.3134(3) 0.0288(17) Uani 1 1 d .
F2D F 0.0965(6) 0.5932(5) 0.4044(3) 0.044(2) Uani 1 1 d .
F3D F 0.1626(5) 0.3438(5) 0.2736(3) 0.0339(19) Uani 1 1 d .
F4D F 0.1533(6) 0.3015(5) 0.3644(3) 0.042(2) Uani 1 1 d .
N1C N 0.3980(9) 0.3768(10) 0.4712(6) 0.046(4) Uani 1 1 d .
N1D N 0.1218(9) 0.4090(10) 0.4771(5) 0.047(4) Uani 1 1 d .
O1C O 0.2462(6) 0.3718(4) 0.1839(3) 0.0247(16) Uani 1 1 d .
O1D O 0.2407(6) 0.6990(4) 0.2425(3) 0.0260(18) Uani 1 1 d .

loop_
_atom_site_aniso_label
_atom_site_aniso_U_11
_atom_site_aniso_U_22
_atom_site_aniso_U_33
_atom_site_aniso_U_23
_atom_site_aniso_U_13
_atom_site_aniso_U_12
Ir1A 0.01513(18) 0.01504(16) 0.01062(15) -0.00092(14) -0.00102(18) -0.00014(17)
Ir1B 0.01472(16) 0.01636(16) 0.01087(15) 0.00041(15) 0.00014(18) 0.0001(2)
C1A 0.020(3) 0.019(3) 0.019(3) 0.002(3) 0.000(3) -0.001(3)
C2A 0.033(4) 0.033(4) 0.034(4) 0.003(3) -0.001(3) 0.000(3)
C3A 0.018(3) 0.017(3) 0.014(3) 0.001(2) 0.001(3) -0.001(3)
C4A 0.033(3) 0.029(3) 0.028(3) -0.002(3) 0.002(3) 0.002(3)
C5A 0.020(3) 0.019(3) 0.021(3) 0.002(3) 0.000(3) 0.001(3)
C6A 0.031(4) 0.036(4) 0.037(4) 0.003(3) 0.003(3) 0.002(3)
C7A 0.028(3) 0.025(3) 0.024(3) 0.004(3) 0.000(3) -0.006(3)
C8A 0.043(4) 0.039(4) 0.040(4) -0.001(3) -0.004(3) -0.005(3)
C9A 0.026(3) 0.019(3) 0.022(4) 0.003(3) 0.000(3) 0.005(3)
C10A 0.037(4) 0.034(4) 0.036(4) 0.001(3) 0.001(3) 0.004(3)
C11A 0.004(3) 0.009(3) 0.019(3) 0.003(2) 0.002(2) -0.002(2)
C12A 0.021(3) 0.020(3) 0.019(3) 0.000(3) -0.001(3) 0.001(3)
C13A 0.022(3) 0.017(3) 0.017(3) 0.000(3) -0.002(3) -0.001(3)
C14A 0.026(3) 0.022(3) 0.023(3) 0.002(3) 0.000(3) -0.001(3)
C15A 0.028(3) 0.023(3) 0.022(3) 0.000(3) 0.000(3) 0.002(3)
C16A 0.026(3) 0.024(4) 0.022(4) -0.002(3) 0.001(3) 0.000(3)
C17A 0.017(3) 0.014(3) 0.014(3) 0.000(3) 0.001(2) -0.002(2)
C18A 0.013(3) 0.016(3) 0.014(3) 0.001(3) -0.001(2) -0.001(2)
C1B 0.021(3) 0.018(3) 0.018(4) -0.001(3) 0.003(3) 0.002(3)
C2B 0.037(4) 0.035(4) 0.035(4) -0.001(3) 0.006(3) -0.003(3)
C3B 0.021(3) 0.020(4) 0.021(4) -0.003(3) -0.004(3) -0.001(3)
C4B 0.032(4) 0.030(4) 0.029(4) -0.001(3) -0.005(3) 0.001(3)
C5B 0.022(3) 0.018(3) 0.020(3) -0.002(3) 0.002(3) -0.001(3)
C6B 0.035(4) 0.033(4) 0.036(4) -0.001(3) 0.000(3) -0.004(3)
C7B 0.015(3) 0.013(3) 0.014(3) 0.000(2) 0.001(3) 0.000(2)
C8B 0.046(4) 0.039(4) 0.038(4) 0.000(3) 0.001(3) 0.000(3)
C9B 0.020(3) 0.021(3) 0.021(4) -0.001(3) 0.000(3) 0.002(3)
C10B 0.037(4) 0.040(5) 0.043(5) -0.002(3) -0.001(3) 0.004(3)
C11B 0.018(3) 0.018(3) 0.021(3) -0.006(2) 0.001(3) 0.000(3)
C12B 0.024(3) 0.025(4) 0.024(4) 0.001(3) 0.000(3) 0.001(3)
C13B 0.031(4) 0.029(4) 0.028(4) 0.001(3) 0.004(3) 0.001(3)
C14B 0.026(3) 0.022(3) 0.020(3) 0.002(2) 0.001(3) -0.002(3)
C15B 0.031(4) 0.029(3) 0.029(3) 0.001(3) 0.001(3) -0.001(3)
C16B 0.023(3) 0.022(4) 0.020(4) 0.002(3) -0.003(3) 0.000(3)
C17B 0.019(3) 0.020(4) 0.020(4) 0.001(3) 0.001(3) -0.001(3)
C18B 0.012(3) 0.016(3) 0.015(3) -0.001(3) 0.000(2) 0.003(2)
F1A 0.015(3) 0.059(6) 0.016(4) -0.007(4) -0.006(3) 0.003(3)
F2A 0.042(5) 0.048(6) 0.027(5) -0.001(4) -0.020(4) 0.004(4)
F3A 0.012(3) 0.035(4) 0.028(4) -0.008(4) 0.001(3) -0.001(3)
F4A 0.045(5) 0.043(5) 0.028(5) -0.003(4) 0.023(4) -0.008(4)
F1B 0.013(3) 0.068(7) 0.030(5) 0.016(5) 0.005(3) 0.000(4)
F2B 0.043(5) 0.059(6) 0.021(5) 0.006(5) 0.020(4) 0.009(4)
F3B 0.024(4) 0.062(7) 0.020(4) 0.007(5) -0.005(3) -0.001(4)
F4B 0.039(5) 0.058(6) 0.023(5) 0.016(5) -0.011(4) -0.006(4)
N1A 0.054(8) 0.033(6) 0.024(6) 0.000(5) 0.002(6) 0.005(5)
N1B 0.060(9) 0.051(7) 0.019(5) 0.009(5) 0.006(6) 0.001(7)
O1A 0.010(3) 0.022(5) 0.037(6) -0.003(4) -0.001(4) 0.005(3)
O1B 0.022(4) 0.023(5) 0.022(5) 0.004(4) -0.002(3) -0.005(3)
Ir1C 0.01578(18) 0.0146(2) 0.0124(2) 0.0002(2) -0.00110(16) -0.00155(17)
Ir1D 0.01583(18) 0.0140(2) 0.0101(2) -0.0003(2) 0.00009(16) 0.00061(16)
C1C 0.020(3) 0.020(3) 0.020(4) 0.002(3) -0.001(3) -0.002(2)
C2C 0.035(4) 0.035(4) 0.035(4) -0.001(3) -0.001(3) -0.005(3)
C3C 0.022(3) 0.021(3) 0.021(3) 0.003(3) 0.000(3) -0.002(3)
C4C 0.034(4) 0.033(4) 0.035(4) 0.005(3) -0.001(3) -0.002(3)
C5C 0.019(3) 0.020(3) 0.018(3) -0.001(3) 0.003(2) -0.001(3)
C6C 0.040(4) 0.043(4) 0.037(4) -0.002(3) -0.002(3) -0.004(3)
C7C 0.025(3) 0.025(4) 0.025(4) 0.001(3) 0.004(3) 0.001(3)
C8C 0.035(4) 0.037(4) 0.038(4) -0.002(3) 0.004(3) 0.002(3)
C9C 0.023(3) 0.022(3) 0.023(3) 0.002(3) 0.002(3) 0.002(3)
C10C 0.030(4) 0.036(4) 0.035(4) 0.003(3) -0.001(3) 0.001(3)
C11C 0.017(3) 0.018(3) 0.021(3) -0.001(3) -0.001(3) -0.004(2)
C12C 0.020(3) 0.018(3) 0.021(3) 0.001(3) -0.002(3) 0.001(3)
C13C 0.027(3) 0.022(4) 0.022(4) -0.002(3) 0.000(3) 0.001(3)
C14C 0.025(4) 0.025(4) 0.025(4) 0.002(3) 0.000(3) 0.000(3)
C15C 0.031(4) 0.028(4) 0.029(4) 0.002(3) -0.002(3) -0.001(3)
C16C 0.026(4) 0.029(4) 0.028(4) 0.002(3) -0.001(3) -0.001(3)
C17C 0.015(3) 0.015(3) 0.017(3) 0.001(3) -0.001(2) 0.000(2)
C18C 0.018(3) 0.016(3) 0.016(3) 0.001(2) -0.001(3) 0.000(3)
C1D 0.022(3) 0.024(3) 0.021(3) 0.001(3) -0.001(3) -0.001(3)
C2D 0.033(4) 0.035(4) 0.034(4) 0.002(3) 0.000(3) -0.004(3)
C3D 0.021(3) 0.024(3) 0.022(3) 0.000(3) -0.001(3) 0.006(3)
C4D 0.037(4) 0.043(4) 0.038(4) -0.002(3) 0.001(3) 0.004(3)
C5D 0.029(4) 0.029(4) 0.030(4) -0.002(3) -0.004(3) 0.001(3)
C6D 0.054(5) 0.054(5) 0.056(5) 0.000(3) -0.002(3) 0.000(3)
C7D 0.021(3) 0.023(3) 0.022(3) 0.002(3) -0.002(3) -0.002(3)
C8D 0.045(4) 0.046(5) 0.046(5) 0.003(3) -0.002(3) -0.005(3)
C9D 0.020(3) 0.023(3) 0.020(3) -0.001(3) -0.002(3) 0.000(3)
C10D 0.036(4) 0.040(4) 0.035(4) -0.004(3) 0.000(3) 0.001(3)
C11D 0.018(3) 0.019(3) 0.018(3) -0.005(3) -0.003(3) 0.000(2)
C12D 0.020(3) 0.016(3) 0.019(3) 0.001(3) 0.000(3) 0.001(2)
C13D 0.025(3) 0.026(3) 0.025(4) -0.001(3) 0.002(3) -0.001(3)
C14D 0.019(3) 0.018(3) 0.015(3) 0.001(3) 0.001(2) -0.003(2)
C15D 0.033(4) 0.034(4) 0.033(4) 0.001(3) 0.001(3) 0.001(3)
C16D 0.018(3) 0.017(3) 0.016(3) 0.005(3) 0.001(3) 0.000(2)
C17D 0.025(3) 0.024(4) 0.022(4) 0.003(3) 0.002(3) 0.002(3)
C18D 0.021(3) 0.019(3) 0.017(3) 0.000(2) 0.001(3) 0.002(3)
F1C 0.069(6) 0.024(4) 0.023(4) -0.001(3) -0.006(4) -0.004(4)
F2C 0.103(8) 0.028(5) 0.022(5) 0.001(4) -0.002(5) -0.003(5)
F3C 0.053(5) 0.030(4) 0.020(4) -0.006(4) -0.004(4) 0.022(4)
F4C 0.057(6) 0.024(4) 0.042(6) 0.013(4) -0.008(4) 0.012(4)
F1D 0.055(5) 0.014(3) 0.018(4) 0.002(3) 0.007(3) 0.003(3)
F2D 0.092(7) 0.027(5) 0.013(4) -0.008(3) 0.012(4) 0.000(4)
F3D 0.060(5) 0.020(4) 0.021(4) 0.005(3) 0.010(4) -0.010(4)
F4D 0.064(6) 0.026(4) 0.034(5) 0.016(4) 0.013(4) 0.004(4)
N1C 0.052(8) 0.057(10) 0.030(8) 0.016(7) 0.002(6) -0.020(6)
N1D 0.055(8) 0.065(10) 0.022(7) 0.019(7) 0.003(6) 0.007(7)
O1C 0.024(4) 0.018(3) 0.032(4) -0.009(3) -0.001(5) -0.007(4)
O1D 0.028(4) 0.015(3) 0.035(4) -0.007(3) -0.006(5) -0.001(4)

loop_
_atom_type_symbol
_atom_type_description
_atom_type_scat_dispersion_real
_atom_type_scat_dispersion_imag
_atom_type_scat_source
C C 0.0033 0.0016 'International Tables Vol C Tables 4.2.6.8 and 6.1.1.4'
H H 0.0000 0.0000 'International Tables Vol C Tables 4.2.6.8 and 6.1.1.4'
N N 0.0061 0.0033 'International Tables Vol C Tables 4.2.6.8 and 6.1.1.4'
O O 0.0106 0.0060 'International Tables Vol C Tables 4.2.6.8 and 6.1.1.4'
F F 0.0171 0.0103 'International Tables Vol C Tables 4.2.6.8 and 6.1.1.4'
Ir Ir -1.4442 7.9887 'International Tables Vol C Tables 4.2.6.8 and 6.1.1.4'

loop_
_geom_angle_atom_site_label_1
_geom_angle_atom_site_label_2
_geom_angle_atom_site_label_3
_geom_angle
C18B Ir1A C11A 90.9(5)
C18B Ir1A C18A 94.1(3)
C11A Ir1A C18A 93.7(5)
C18B Ir1A C7A 149.1(4)
C11A Ir1A C7A 92.2(4)
C18A Ir1A C7A 116.4(4)
C18B Ir1A C9A 110.6(4)
C11A Ir1A C9A 93.8(4)
C18A Ir1A C9A 154.1(4)
C7A Ir1A C9A 38.5(5)
C18B Ir1A C3A 107.4(5)
C11A Ir1A C3A 153.0(4)
C18A Ir1A C3A 104.4(5)
C7A Ir1A C3A 61.9(4)
C9A Ir1A C3A 61.6(4)
C18B Ir1A C5A 145.0(5)
C11A Ir1A C5A 122.7(4)
C18A Ir1A C5A 93.2(4)
C7A Ir1A C5A 36.0(4)
C9A Ir1A C5A 62.1(4)
C3A Ir1A C5A 37.8(4)
C18B Ir1A C1A 92.1(4)
C11A Ir1A C1A 127.1(4)
C18A Ir1A C1A 138.6(5)
C7A Ir1A C1A 62.0(4)
C9A Ir1A C1A 36.9(4)
C3A Ir1A C1A 35.5(4)
C5A Ir1A C1A 61.0(4)
C18B Ir1A Ir1B 47.2(3)
C11A Ir1A Ir1B 94.3(3)
C18A Ir1A Ir1B 46.8(3)
C7A Ir1A Ir1B 162.3(3)
C9A Ir1A Ir1B 156.5(3)
C3A Ir1A Ir1B 112.7(2)
C5A Ir1A Ir1B 129.1(3)
C1A Ir1A Ir1B 124.7(3)
C18A Ir1B C18B 94.8(4)
C18A Ir1B C11B 91.8(5)
C18B Ir1B C11B 91.6(5)
C18A Ir1B C7B 134.0(4)
C18B Ir1B C7B 131.2(4)
C11B Ir1B C7B 88.9(3)
C18A Ir1B C9B 99.2(5)
C18B Ir1B C9B 156.6(5)
C11B Ir1B C9B 106.6(5)
C7B Ir1B C9B 37.8(4)
C18A Ir1B C3B 121.7(5)
C18B Ir1B C3B 94.5(5)
C11B Ir1B C3B 145.2(4)
C7B Ir1B C3B 61.7(4)
C9B Ir1B C3B 62.2(5)
C18A Ir1B C5B 155.4(5)
C18B Ir1B C5B 98.1(4)
C11B Ir1B C5B 108.7(4)
C7B Ir1B C5B 37.2(4)
C9B Ir1B C5B 62.6(4)
C3B Ir1B C5B 36.5(5)
C18A Ir1B C1B 94.6(5)
C18B Ir1B C1B 123.9(5)
C11B Ir1B C1B 143.1(4)
C7B Ir1B C1B 61.1(4)
C9B Ir1B C1B 36.5(5)
C3B Ir1B C1B 36.7(4)
C5B Ir1B C1B 60.8(4)
C18A Ir1B Ir1A 47.9(3)
C18B Ir1B Ir1A 46.9(3)
C11B Ir1B Ir1A 93.4(3)
C7B Ir1B Ir1A 177.0(3)
C9B Ir1B Ir1A 142.7(3)
C3B Ir1B Ir1A 115.4(3)
C5B Ir1B Ir1A 139.9(3)
C1B Ir1B Ir1A 117.5(3)
C3A C1A C9A 109.2(10)
C3A C1A C2A 124.7(11)
C9A C1A C2A 126.1(11)
C3A C1A Ir1A 71.3(6)
C9A C1A Ir1A 69.0(7)
C2A C1A Ir1A 125.4(9)
C1A C3A C5A 108.4(9)
C1A C3A C4A 125.9(11)
C5A C3A C4A 124.4(11)
C1A C3A Ir1A 73.2(6)
C5A C3A Ir1A 71.8(6)
C4A C3A Ir1A 131.3(7)
C7A C5A C3A 106.7(10)
C7A C5A C6A 125.4(12)
C3A C5A C6A 127.9(11)
C7A C5A Ir1A 68.9(7)
C3A C5A Ir1A 70.4(6)
C6A C5A Ir1A 127.7(9)
C5A C7A C9A 109.3(11)
C5A C7A C8A 125.9(11)
C9A C7A C8A 124.1(12)
C5A C7A Ir1A 75.1(7)
C9A C7A Ir1A 71.5(7)
C8A C7A Ir1A 127.3(9)
C1A C9A C7A 106.3(11)
C1A C9A C10A 125.2(11)
C7A C9A C10A 128.1(12)
C1A C9A Ir1A 74.0(7)
C7A C9A Ir1A 70.0(7)
C10A C9A Ir1A 127.4(9)
C17A C11A C12A 109.5(9)
C17A C11A Ir1A 127.2(8)
C12A C11A Ir1A 123.0(7)
F1A C12A C13A 115.7(10)
F1A C12A C11A 119.1(10)
C13A C12A C11A 125.1(11)
F2A C13A C12A 118.9(11)
F2A C13A C14A 122.6(11)
C12A C13A C14A 118.5(11)
C16A C14A C13A 117.3(10)
C16A C14A C15A 122.9(11)
C13A C14A C15A 119.7(11)
N1A C15A C14A 175.2(13)
C17A C16A C14A 121.9(12)
C17A C16A F4A 120.1(11)
C14A C16A F4A 118.1(12)
C16A C17A F3A 115.1(10)
C16A C17A C11A 127.6(11)
F3A C17A C11A 117.2(10)
O1A C18A Ir1B 137.0(9)
O1A C18A Ir1A 136.3(9)
Ir1B C18A Ir1A 85.3(4)
C9B C1B C3B 109.2(13)
C9B C1B C2B 125.4(12)
C3B C1B C2B 125.3(15)
C9B C1B Ir1B 69.1(8)
C3B C1B Ir1B 71.4(9)
C2B C1B Ir1B 128.4(10)
C5B C3B C1B 107.6(13)
C5B C3B C4B 125.2(11)
C1B C3B C4B 126.1(14)
C5B C3B Ir1B 71.9(8)
C1B C3B Ir1B 71.9(9)
C4B C3B Ir1B 131.2(10)
C7B C5B C3B 106.1(10)
C7B C5B C6B 128.3(12)
C3B C5B C6B 125.5(12)
C7B C5B Ir1B 66.9(6)
C3B C5B Ir1B 71.6(8)
C6B C5B Ir1B 123.7(10)
C9B C7B C5B 110.6(8)
C9B C7B C8B 125.2(11)
C5B C7B C8B 123.4(11)
C9B C7B Ir1B 73.2(7)
C5B C7B Ir1B 75.9(7)
C8B C7B Ir1B 126.2(7)
C1B C9B C7B 106.1(10)
C1B C9B C10B 123.7(12)
C7B C9B C10B 129.8(13)
C1B C9B Ir1B 74.4(8)
C7B C9B Ir1B 69.1(6)
C10B C9B Ir1B 126.5(10)
C12B C11B C17B 111.4(9)
C12B C11B Ir1B 126.7(9)
C17B C11B Ir1B 121.2(8)
C11B C12B F1B 116.1(12)
C11B C12B C13B 126.8(12)
F1B C12B C13B 117.0(11)
C14B C13B F2B 121.1(13)
C14B C13B C12B 120.8(12)
F2B C13B C12B 118.1(12)
C13B C14B C16B 117.1(10)
C13B C14B C15B 122.0(12)
C16B C14B C15B 120.8(12)
N1B C15B C14B 178.5(13)
F4B C16B C17B 118.8(11)
F4B C16B C14B 119.5(12)
C17B C16B C14B 121.7(11)
F3B C17B C16B 116.8(11)
F3B C17B C11B 121.2(12)
C16B C17B C11B 121.9(11)
O1B C18B Ir1A 138.7(9)
O1B C18B Ir1B 133.8(9)
Ir1A C18B Ir1B 85.9(4)
C11C Ir1C C18C 90.8(4)
C11C Ir1C C18D 92.9(4)
C18C Ir1C C18D 94.2(4)
C11C Ir1C C9C 88.1(4)
C18C Ir1C C9C 129.6(5)
C18D Ir1C C9C 136.2(5)
C11C Ir1C C1C 104.3(4)
C18C Ir1C C1C 158.0(4)
C18D Ir1C C1C 100.9(4)
C9C Ir1C C1C 37.5(4)
C11C Ir1C C7C 110.0(5)
C18C Ir1C C7C 98.2(4)
C18D Ir1C C7C 153.7(4)
C9C Ir1C C7C 37.2(5)
C1C Ir1C C7C 61.8(5)
C11C Ir1C C3C 141.1(4)
C18C Ir1C C3C 126.9(4)
C18D Ir1C C3C 93.5(4)
C9C Ir1C C3C 61.6(4)
C1C Ir1C C3C 36.9(4)
C7C Ir1C C3C 60.6(5)
C11C Ir1C C5C 145.7(4)
C18C Ir1C C5C 97.7(4)
C18D Ir1C C5C 119.4(4)
C9C Ir1C C5C 61.0(4)
C1C Ir1C C5C 60.9(4)
C7C Ir1C C5C 35.9(4)
C3C Ir1C C5C 35.9(4)
C11C Ir1C Ir1D 95.1(3)
C18C Ir1C Ir1D 47.3(3)
C18D Ir1C Ir1D 47.0(3)
C9C Ir1C Ir1D 175.5(3)
C1C Ir1C Ir1D 143.7(3)
C7C Ir1C Ir1D 138.4(3)
C3C Ir1C Ir1D 116.8(3)
C5C Ir1C Ir1D 115.0(3)
C18D Ir1D C18C 95.8(5)
C18D Ir1D C11D 89.5(4)
C18C Ir1D C11D 93.2(4)
C18D Ir1D C1D 156.4(5)
C18C Ir1D C1D 105.7(5)
C11D Ir1D C1D 98.8(5)
C18D Ir1D C3D 120.7(5)
C18C Ir1D C3D 143.4(5)
C11D Ir1D C3D 90.2(5)
C1D Ir1D C3D 38.0(5)
C18D Ir1D C9D 135.3(4)
C18C Ir1D C9D 91.4(4)
C11D Ir1D C9D 134.1(5)
C1D Ir1D C9D 36.6(4)
C3D Ir1D C9D 61.4(5)
C18D Ir1D C7D 101.8(4)
C18C Ir1D C7D 111.7(4)
C11D Ir1D C7D 151.1(4)
C1D Ir1D C7D 61.4(4)
C3D Ir1D C7D 61.1(5)
C9D Ir1D C7D 36.1(4)
C18D Ir1D C5D 94.4(5)
C18C Ir1D C5D 147.3(5)
C11D Ir1D C5D 117.9(5)
C1D Ir1D C5D 62.1(5)
C3D Ir1D C5D 37.2(5)
C9D Ir1D C5D 60.3(5)
C7D Ir1D C5D 35.7(5)
C18D Ir1D Ir1C 48.0(3)
C18C Ir1D Ir1C 47.9(3)
C11D Ir1D Ir1C 94.4(3)
C1D Ir1D Ir1C 151.3(3)
C3D Ir1D Ir1C 167.5(3)
C9D Ir1D Ir1C 121.3(3)
C7D Ir1D Ir1C 113.0(3)
C5D Ir1D Ir1C 131.5(3)
C9C C1C C3C 107.0(10)
C9C C1C C2C 126.8(12)
C3C C1C C2C 126.2(11)
C9C C1C Ir1C 70.0(6)
C3C C1C Ir1C 73.3(7)
C2C C1C Ir1C 124.1(9)
C5C C3C C1C 107.9(10)
C5C C3C C4C 127.4(12)
C1C C3C C4C 124.4(12)
C5C C3C Ir1C 72.3(7)
C1C C3C Ir1C 69.8(7)
C4C C3C Ir1C 128.5(9)
C7C C5C C3C 109.4(11)
C7C C5C C6C 124.6(12)
C3C C5C C6C 125.4(12)
C7C C5C Ir1C 71.3(7)
C3C C5C Ir1C 71.9(7)
C6C C5C Ir1C 130.3(9)
C5C C7C C9C 107.3(11)
C5C C7C C8C 126.1(13)
C9C C7C C8C 126.5(13)
C5C C7C Ir1C 72.8(7)
C9C C7C Ir1C 69.0(7)
C8C C7C Ir1C 125.1(9)
C7C C9C C1C 108.4(11)
C7C C9C C10C 125.5(12)
C1C C9C C10C 125.5(12)
C7C C9C Ir1C 73.8(7)
C1C C9C Ir1C 72.5(6)
C10C C9C Ir1C 126.8(9)
C12C C11C C17C 110.0(12)
C12C C11C Ir1C 127.6(9)
C17C C11C Ir1C 122.3(10)
C13C C12C F1C 111.6(11)
C13C C12C C11C 129.0(12)
F1C C12C C11C 119.4(11)
F2C C13C C12C 124.1(12)
F2C C13C C14C 118.7(12)
C12C C13C C14C 117.2(12)
C16C C14C C13C 116.0(13)
C16C C14C C15C 127.3(13)
C13C C14C C15C 116.7(13)
N1C C15C C14C 179.5(18)
C14C C16C C17C 124.1(13)
C14C C16C F4C 117.7(13)
C17C C16C F4C 118.2(13)
C16C C17C F3C 117.5(11)
C16C C17C C11C 123.8(13)
F3C C17C C11C 118.7(11)
O1C C18C Ir1D 138.5(10)
O1C C18C Ir1C 134.7(10)
Ir1D C18C Ir1C 84.8(4)
C9D C1D C3D 108.1(11)
C9D C1D C2D 126.6(12)
C3D C1D C2D 124.9(11)
C9D C1D Ir1D 75.3(7)
C3D C1D Ir1D 72.4(7)
C2D C1D Ir1D 123.9(9)
C1D C3D C5D 107.7(11)
C1D C3D C4D 125.5(12)
C5D C3D C4D 125.9(12)
C1D C3D Ir1D 69.6(6)
C5D C3D Ir1D 75.4(7)
C4D C3D Ir1D 129.4(10)
C7D C5D C3D 106.6(11)
C7D C5D C6D 129.6(14)
C3D C5D C6D 123.8(14)
C7D C5D Ir1D 71.5(7)
C3D C5D Ir1D 67.4(7)
C6D C5D Ir1D 125.9(11)
C5D C7D C9D 108.9(11)
C5D C7D C8D 121.4(13)
C9D C7D C8D 128.9(13)
C5D C7D Ir1D 72.8(8)
C9D C7D Ir1D 70.7(7)
C8D C7D Ir1D 130.3(9)
C1D C9D C7D 108.6(11)
C1D C9D C10D 128.2(12)
C7D C9D C10D 123.1(12)
C1D C9D Ir1D 68.0(7)
C7D C9D Ir1D 73.2(7)
C10D C9D Ir1D 127.6(9)
C12D C11D C17D 112.4(12)
C12D C11D Ir1D 124.9(9)
C17D C11D Ir1D 122.7(10)
F1D C12D C13D 116.6(11)
F1D C12D C11D 117.5(11)
C13D C12D C11D 125.8(12)
F2D C13D C12D 119.9(12)
F2D C13D C14D 118.3(12)
C12D C13D C14D 121.6(12)
C16D C14D C15D 125.2(12)
C16D C14D C13D 115.5(11)
C15D C14D C13D 119.2(12)
N1D C15D C14D 175.0(16)
F4D C16D C17D 119.6(12)
F4D C16D C14D 118.2(11)
C17D C16D C14D 121.8(12)
F3D C17D C16D 115.6(12)
F3D C17D C11D 121.8(12)
C16D C17D C11D 122.6(13)
O1D C18D Ir1D 138.5(11)
O1D C18D Ir1C 134.7(11)
Ir1D C18D Ir1C 85.0(4)

loop_
_geom_bond_atom_site_label_1
_geom_bond_atom_site_label_2
_geom_bond_distance
Ir1A C18B 2.024(11)
Ir1A C11A 2.025(9)
Ir1A C18A 2.059(10)
Ir1A C7A 2.221(11)
Ir1A C9A 2.241(12)
Ir1A C3A 2.282(9)
Ir1A C5A 2.301(12)
Ir1A C1A 2.307(12)
Ir1A Ir1B 2.7655(5)
Ir1B C18A 2.024(11)
Ir1B C18B 2.036(10)
Ir1B C11B 2.050(10)
Ir1B C7B 2.174(9)
Ir1B C9B 2.228(13)
Ir1B C3B 2.289(14)
Ir1B C5B 2.292(13)
Ir1B C1B 2.297(13)
C1A C3A 1.399(16)
C1A C9A 1.441(17)
C1A C2A 1.522(17)
C3A C5A 1.486(16)
C3A C4A 1.487(14)
C5A C7A 1.400(17)
C5A C6A 1.496(17)
C7A C9A 1.473(17)
C7A C8A 1.510(18)
C9A C10A 1.522(18)
C11A C17A 1.395(14)
C11A C12A 1.442(15)
C12A F1A 1.340(14)
C12A C13A 1.410(17)
C13A F2A 1.328(14)
C13A C14A 1.419(16)
C14A C16A 1.361(17)
C14A C15A 1.438(16)
C15A N1A 1.151(15)
C16A C17A 1.345(17)
C16A F4A 1.364(14)
C17A F3A 1.376(12)
C18A O1A 1.153(12)
C1B C9B 1.419(19)
C1B C3B 1.444(14)
C1B C2B 1.470(19)
C3B C5B 1.436(19)
C3B C4B 1.478(19)
C5B C7B 1.430(16)
C5B C6B 1.503(17)
C7B C9B 1.425(16)
C7B C8B 1.514(15)
C9B C10B 1.486(18)
C11B C12B 1.374(17)
C11B C17B 1.448(16)
C12B F1B 1.383(15)
C12B C13B 1.39(2)
C13B C14B 1.328(19)
C13B F2B 1.343(15)
C14B C16B 1.419(17)
C14B C15B 1.419(15)
C15B N1B 1.147(15)
C16B F4B 1.354(14)
C16B C17B 1.381(19)
C17B F3B 1.318(14)
C18B O1B 1.185(12)
Ir1C C11C 2.046(14)
Ir1C C18C 2.049(11)
Ir1C C18D 2.049(11)
Ir1C C9C 2.218(11)
Ir1C C1C 2.252(11)
Ir1C C7C 2.283(12)
Ir1C C3C 2.297(12)
Ir1C C5C 2.302(11)
Ir1C Ir1D 2.7485(5)
Ir1D C18D 2.017(11)
Ir1D C18C 2.027(11)
Ir1D C11D 2.048(14)
Ir1D C1D 2.179(12)
Ir1D C3D 2.217(11)
Ir1D C9D 2.273(12)
Ir1D C7D 2.306(12)
Ir1D C5D 2.323(13)
C1C C9C 1.436(17)
C1C C3C 1.440(17)
C1C C2C 1.470(18)
C3C C5C 1.416(17)
C3C C4C 1.467(18)
C5C C7C 1.415(17)
C5C C6C 1.497(18)
C7C C9C 1.435(18)
C7C C8C 1.488(19)
C9C C10C 1.492(18)
C11C C12C 1.372(18)
C11C C17C 1.413(17)
C12C C13C 1.360(17)
C12C F1C 1.362(14)
C13C F2C 1.323(15)
C13C C14C 1.433(18)
C14C C16C 1.33(2)
C14C C15C 1.45(2)
C15C N1C 1.152(19)
C16C C17C 1.353(19)
C16C F4C 1.392(16)
C17C F3C 1.376(15)
C18C O1C 1.159(11)
C1D C9D 1.403(17)
C1D C3D 1.431(17)
C1D C2D 1.528(18)
C3D C5D 1.451(19)
C3D C4D 1.529(19)
C5D C7D 1.417(19)
C5D C6D 1.51(2)
C7D C9D 1.419(18)
C7D C8D 1.53(2)
C9D C10D 1.484(19)
C11D C12D 1.381(17)
C11D C17D 1.466(19)
C12D F1D 1.340(13)
C12D C13D 1.352(17)
C13D F2D 1.343(15)
C13D C14D 1.422(18)
C14D C16D 1.396(17)
C14D C15D 1.405(19)
C15D N1D 1.14(2)
C16D F4D 1.334(14)
C16D C17D 1.382(18)
C17D F3D 1.301(16)
C18D O1D 1.165(11)
